data_4031979
loop_
_publ_author_name
'Vasilenko, Vladislav'
'Roth, Torsten'
'Blasius, Clemens K.'
'Intorp, Sebastian N.'
'Wadepohl, Hubert'
'Gade, Lutz H.'

_publ_section_title
;
 A modular approach to neutral P,N-ligands: synthesis and coordination
 chemistry.
;
_journal_name_full 'Beilstein journal of organic chemistry'
_journal_page_first 846
_journal_page_last 853
_journal_paper_doi 10.3762/bjoc.12.83
_journal_volume 12
_journal_year 2016
_chemical_formula_moiety 'C39 H45 Ir N2 P, B F4, C H2 Cl2'
_chemical_formula_sum 'C40 H47 B Cl2 F4 Ir N2 P'
_chemical_formula_weight 936.67
_space_group_crystal_system triclinic
_space_group_IT_number 2
_space_group_name_Hall '-P 1'
_space_group_name_H-M_alt 'P -1'
_symmetry_cell_setting triclinic
_symmetry_Int_Tables_number 2
_symmetry_space_group_name_Hall '-P 1'
_symmetry_space_group_name_H-M 'P -1'
_atom_sites_solution_hydrogens geom
_atom_sites_solution_primary dual
_atom_sites_solution_secondary difmap
_audit_block_code ga_vv9
_audit_creation_date 2016-01-25
_audit_creation_method
;
Olex2 1.2
(compiled 2015.09.30 svn.r3233 for OlexSys, GUI svn.r5103)
;
_audit_update_record '25.01.2016 18:23:55 CET UTC+01:00  encif 1.38'
_cell_angle_alpha 89.2424(12)
_cell_angle_beta 89.4178(12)
_cell_angle_gamma 89.6008(12)
_cell_formula_units_Z 4
_cell_length_a 12.47669(19)
_cell_length_b 15.7562(2)
_cell_length_c 19.5579(3)
_cell_measurement_reflns_used 26573
_cell_measurement_temperature 120(1)
_cell_measurement_theta_max 28.2560
_cell_measurement_theta_min 3.5210
_cell_volume 3844.17(10)
_computing_cell_refinement 'CrysAlisPro 1.171.38.41p (Rigaku OD, 2015)'
_computing_data_collection 'CrysAlisPro 1.171.38.41p (Rigaku OD, 2015)'
_computing_data_reduction 'CrysAlisPro 1.171.38.41p (Rigaku OD, 2015)'
_computing_molecular_graphics 'Olex2 (Dolomanov et al., 2009)'
_computing_publication_material 'encif (Wadepohl, 2009-15); encifer 1.5 (CCDC, 2014)'
_computing_structure_refinement 'ShelXL (Sheldrick, 2015)'
_computing_structure_solution 'SIR2011 (Giacovazzo et al., 2011)'
_diffrn_ambient_environment perfluoro
_diffrn_ambient_temperature 120(1)
_diffrn_detector 'CCD plate'
_diffrn_detector_area_resol_mean 7.9621
_diffrn_detector_type Eos
_diffrn_measured_fraction_theta_full 0.998
_diffrn_measured_fraction_theta_max 0.998
_diffrn_measurement_details
;
List of Runs (angles in degrees, time in seconds):

--------------------------------------------------------------------------
  1  \w     -9.00  17.00   0.50   17.50    --   26.87 -19.00 -30.00   52
  2  \w     21.00  57.00   0.50   17.50    --   26.87 -77.00 150.00   72
  3  \w    -44.00  59.00   0.50   17.50    --   26.87 -80.00-129.58  206
  4  \w    -44.00  59.00   0.50   17.50    --   26.87 -80.00 -66.50  206
  5  \w    -43.00  59.00   0.50   17.50    --   26.87 -80.00 107.95  204
  6  \w     -4.00  22.00   0.50   17.50    --   26.87  79.00-159.10   52
  7  \w    -44.00  59.00   0.50   17.50    --   26.87 -80.00   0.58  206
  8  \w      1.00  99.00   0.50   17.50    --   26.87  38.00 -30.00  196
  9  \w     62.00  95.00   0.50   17.50    --   26.87  57.00  60.00   66
 10  \w      6.00  57.00   0.50   17.50    --   26.87  57.00-180.00  102
 11  \w      1.00  42.00   0.50   17.50    --   26.87  77.00 -90.00   82
 12  \w     27.00  53.00   0.50   17.50    --   26.87  57.00 120.00   52
 13  \w     -2.00  80.00   0.50   17.50    --   26.87  77.00   0.00  164
 14  \w     27.00  96.00   0.50   17.50    --   26.87  77.00-180.00  138
 15  \w     -3.00  37.00   0.50   17.50    --   26.87  77.00  90.00   80
 16  \w    -38.00   5.00   0.50   17.50    --   26.87 -77.00-180.00   86
 17  \w     30.00  57.00   0.50   17.50    --   26.87 -77.00-180.00   54
 18  \w      2.00  30.00   0.50   17.50    --   26.87  38.00-180.00   56
 19  \w     34.00  60.00   0.50   17.50    --   26.87  38.00-180.00   52
 20  \w    -43.00  -1.00   0.50   17.50    --   28.00 -79.00  71.38   84
 21  \w     27.00  60.00   0.50   17.50    --   28.00 -80.00  31.29   66
 22  \w     24.00  59.00   0.50   17.50    --   28.00 -79.00  71.38   70
;
_diffrn_measurement_device 'four-circle diffractometer'
_diffrn_measurement_device_type 'Agilent SuperNova, Dual, Cu at zero, Eos'
_diffrn_measurement_method '\w scans'
_diffrn_measurement_specimen_support 'polyimid foil'
_diffrn_orient_matrix_type 'CrysAlisPro convention (1999,Acta A55,543-557)'
_diffrn_orient_matrix_UB_11 0.0335099000
_diffrn_orient_matrix_UB_12 0.0361057000
_diffrn_orient_matrix_UB_13 -0.0025775000
_diffrn_orient_matrix_UB_21 0.0093176000
_diffrn_orient_matrix_UB_22 -0.0083944000
_diffrn_orient_matrix_UB_23 -0.0351102000
_diffrn_orient_matrix_UB_31 -0.0449742000
_diffrn_orient_matrix_UB_32 0.0255520000
_diffrn_orient_matrix_UB_33 -0.0087328000
_diffrn_radiation_monochromator mirror
_diffrn_radiation_probe x-ray
_diffrn_radiation_type 'Mo K\a'
_diffrn_radiation_wavelength 0.71073
_diffrn_reflns_av_R_equivalents 0.0611
_diffrn_reflns_av_unetI/netI 0.0444
_diffrn_reflns_Laue_measured_fraction_full 0.998
_diffrn_reflns_Laue_measured_fraction_max 0.998
_diffrn_reflns_limit_h_max 15
_diffrn_reflns_limit_h_min -15
_diffrn_reflns_limit_k_max 19
_diffrn_reflns_limit_k_min -19
_diffrn_reflns_limit_l_max 24
_diffrn_reflns_limit_l_min -24
_diffrn_reflns_number 80938
_diffrn_reflns_point_group_measured_fraction_full 0.998
_diffrn_reflns_point_group_measured_fraction_max 0.998
_diffrn_reflns_theta_full 25.242
_diffrn_reflns_theta_max 26.372
_diffrn_reflns_theta_min 3.300
_diffrn_source 'microfocus X-Ray tube'
_diffrn_source_type 'Agilent SuperNova (Mo) X-ray Source'
_exptl_absorpt_coefficient_mu 3.705
_exptl_absorpt_correction_T_max 0.918
_exptl_absorpt_correction_T_min 0.569
_exptl_absorpt_correction_type gaussian
_exptl_absorpt_process_details
;
CrysAlisPro 1.171.38.41p (Rigaku Oxford Diffraction, 2015)
Numerical absorption correction based on gaussian integration over
            a multifaceted crystal model
Empirical absorption correction using spherical harmonics,
 implemented in SCALE3 ABSPACK scaling algorithm.
;
_exptl_crystal_colour red
_exptl_crystal_colour_primary red
_exptl_crystal_density_diffrn 1.618
_exptl_crystal_description needle
_exptl_crystal_F_000 1872
_exptl_crystal_size_max 0.215
_exptl_crystal_size_mid 0.055
_exptl_crystal_size_min 0.025
_refine_diff_density_max 2.317
_refine_diff_density_min -2.827
_refine_diff_density_rms 0.158
_refine_ls_extinction_method none
_refine_ls_goodness_of_fit_ref 1.196
_refine_ls_hydrogen_treatment constr
_refine_ls_matrix_type full
_refine_ls_number_parameters 959
_refine_ls_number_reflns 15685
_refine_ls_number_restraints 302
_refine_ls_restrained_S_all 1.226
_refine_ls_R_factor_all 0.0620
_refine_ls_R_factor_gt 0.0511
_refine_ls_shift/su_max 0.002
_refine_ls_shift/su_mean 0.000
_refine_ls_structure_factor_coef Fsqd
_refine_ls_weighting_details 'w=1/[\s^2^(Fo^2^)+45.9445P] where P=(Fo^2^+2Fc^2^)/3'
_refine_ls_weighting_scheme calc
_refine_ls_wR_factor_gt 0.1092
_refine_ls_wR_factor_ref 0.1132
_reflns_Friedel_coverage 0.000
_reflns_number_gt 13294
_reflns_number_total 15685
_reflns_threshold_expression 'I > 2\s(I)'
_cod_data_source_file 1860-5397-12-83-S2.cif
_cod_data_source_block ga_vv9
_cod_depositor_comments 'Adding full bibliography for 4031975--4031986.cif.'
_cod_database_code 4031979
_audit_block_refno 2334
_audit_block_usercomment 'VV51, needle, red'
_chemical_oxdiff_formula 'C49 H62 B1 Cl1 F4 Ir1 N2 P1'
_chemical_oxdiff_usercomment 'VV51, needle, red'
_shelx_space_group_comment
;
The symmetry employed for this shelxl refinement is uniquely defined
by the following loop, which should always be used as a source of
symmetry information in preference to the above space-group names.
They are only intended as comments.
;
_shelx_estimated_absorpt_t_max 0.708
_shelx_estimated_absorpt_t_min 0.708
_reflns_odcompleteness_completeness 99.79
_reflns_odcompleteness_iscentric 1
_reflns_odcompleteness_theta 26.32
_shelxl_version_number 2014/7
_olex2_refinement_description
;
1. Fixed Uiso
 At 1.2 times of:
  All C(H) groups, All C(H,H) groups
 At 1.5 times of:
  All C(H,H,H) groups
2. Restrained distances
 B1-F11 \\sim B1-F12 \\sim B1-F13 \\sim B1-F14 \\sim B2-F21 \\sim B2-F22A \\sim
B2-F23A \\sim B2-F24A \\sim B2-
 F22B \\sim B2-F23B \\sim B2-F24B
 with sigma of 0.02
 F11-F12 \\sim F11-F13 \\sim F11-F14 \\sim F12-F13 \\sim F12-F14 \\sim F13-F14
\\sim F21-F22A \\sim F21-
 F23A \\sim F21-F24A \\sim F22A-F23A \\sim F22A-F24A \\sim F23A-F24A \\sim
F21-F22B \\sim F21-F23B ~
 F21-F24B \\sim F22B-F23B \\sim F22B-F24B \\sim F23B-F24B
 with sigma of 0.02
 C91-Cl1 \\sim C91-Cl2 \\sim C92-Cl3 \\sim C92-Cl4
 with sigma of 0.02
 Cl1-Cl2 \\sim Cl3-Cl4
 with sigma of 0.02
3. Rigid body (RIGU) restrains
 B2, B1, F21, F22A, F23A, F24A, F22B, F23B, F24B, F11, F12, F13, F14
 with sigma for 1-2 distances of 0.004 and sigma for 1-3 distances of 0.004
4. Others
 Sof(F22B)=Sof(F23B)=Sof(F24B)=1-FVAR(1)
 Sof(F22A)=Sof(F23A)=Sof(F24A)=FVAR(1)
5.a Ternary CH refined with riding coordinates:
 C32(H32), C33(H33), C36(H36), C37(H37), C82(H82), C83(H83), C86(H86), C87(H87)
5.b Secondary CH2 refined with riding coordinates:
 C34(H34A,H34B), C35(H35A,H35B), C38(H38A,H38B), C39(H39A,H39B), C84(H84A,
 H84B), C85(H85A,H85B), C88(H88A,H88B), C89(H89A,H89B), C91(H91A,H91B),
 C92(H92A,H92B)
5.c Aromatic/amide H refined with riding coordinates:
 C1(H1), C4(H4), C6(H6), C13(H13), C15(H15), C21(H21), C22(H22), C23(H23),
 C24(H24), C25(H25), C27(H27), C28(H28), C29(H29), C30(H30), C31(H31), C51(H51),
  C54(H54), C56(H56), C63(H63), C65(H65), C71(H71), C72(H72), C73(H73),
 C74(H74), C75(H75), C77(H77), C78(H78), C79(H79), C80(H80), C81(H81)
5.d Idealised Me refined as rotating group:
 C8(H8A,H8B,H8C), C9(H9A,H9B,H9C), C10(H10A,H10B,H10C), C17(H17A,H17B,H17C),
 C18(H18A,H18B,H18C), C19(H19A,H19B,H19C), C58(H58A,H58B,H58C), C59(H59A,H59B,
 H59C), C60(H60A,H60B,H60C), C67(H67A,H67B,H67C), C68(H68A,H68B,H68C), C69(H69A,
 H69B,H69C)
;
_olex2_submission_special_instructions 'No special instructions were received'
_oxdiff_exptl_absorpt_empirical_details
;
Empirical correction (ABSPACK) includes:
- Absorption correction using spherical harmonics
- Frame scaling
- Detector area scaling
- B-factor correction
;
_oxdiff_exptl_absorpt_empirical_full_max 1.399
_oxdiff_exptl_absorpt_empirical_full_min 0.709
_cell_oxdiff_length_a 12.47669(19)
_cell_oxdiff_length_b 15.7562(2)
_cell_oxdiff_length_c 19.5579(3)
_cell_oxdiff_angle_alpha 89.2424(12)
_cell_oxdiff_angle_beta 89.4178(12)
_cell_oxdiff_angle_gamma 89.6008(12)
_cell_oxdiff_volume 3844.17(10)
_cell_oxdiff_measurement_reflns_used 26573

loop_
_symmetry_equiv_pos_as_xyz
'x, y, z'
'-x, -y, -z'

loop_
_atom_site_label
_atom_site_type_symbol
_atom_site_fract_x
_atom_site_fract_y
_atom_site_fract_z
_atom_site_U_iso_or_equiv
_atom_site_adp_type
_atom_site_occupancy
_atom_site_site_symmetry_order
_atom_site_calc_flag
_atom_site_refinement_flags_posn
_atom_site_refinement_flags_adp
_atom_site_refinement_flags_occupancy
_atom_site_disorder_assembly
_atom_site_disorder_group
Ir1 Ir 0.72258(2) 0.72536(2) 0.74738(2) 0.01607(7) Uani 1 1 d . . . . .
P1 P 0.77407(14) 0.73499(11) 0.63726(9) 0.0146(4) Uani 1 1 d . . . . .
N1 N 0.9131(5) 0.7438(4) 0.6439(3) 0.0156(12) Uani 1 1 d . . . . .
N2 N 0.8872(5) 0.7352(4) 0.7618(3) 0.0164(12) Uani 1 1 d . . . . .
C1 C 0.9501(6) 0.7434(4) 0.7090(4) 0.0181(15) Uani 1 1 d . . . . .
H1 H 1.0249 0.7494 0.7160 0.022 Uiso 1 1 calc R . . . .
C2 C 0.9869(5) 0.7629(4) 0.5881(4) 0.0152(14) Uani 1 1 d . . . . .
C3 C 1.0343(6) 0.6979(5) 0.5510(4) 0.0198(15) Uani 1 1 d . . . . .
C4 C 1.0998(6) 0.7192(5) 0.4955(4) 0.0223(16) Uani 1 1 d . . . . .
H4 H 1.1296 0.6749 0.4686 0.027 Uiso 1 1 calc R . . . .
C5 C 1.1232(6) 0.8021(5) 0.4778(4) 0.0225(16) Uani 1 1 d . . . . .
C6 C 1.0789(6) 0.8667(5) 0.5181(4) 0.0227(16) Uani 1 1 d . . . . .
H6 H 1.0953 0.9242 0.5073 0.027 Uiso 1 1 calc R . . . .
C7 C 1.0110(6) 0.8486(5) 0.5738(4) 0.0192(15) Uani 1 1 d . . . . .
C8 C 1.0176(7) 0.6047(5) 0.5675(5) 0.0305(19) Uani 1 1 d . . . . .
H8A H 1.0054 0.5972 0.6167 0.046 Uiso 1 1 calc GR . . . .
H8B H 1.0815 0.5724 0.5537 0.046 Uiso 1 1 calc GR . . . .
H8C H 0.9553 0.5842 0.5426 0.046 Uiso 1 1 calc GR . . . .
C9 C 1.1945(6) 0.8239(6) 0.4175(4) 0.0304(19) Uani 1 1 d . . . . .
H9A H 1.2589 0.8525 0.4335 0.046 Uiso 1 1 calc GR . . . .
H9B H 1.1557 0.8615 0.3859 0.046 Uiso 1 1 calc GR . . . .
H9C H 1.2152 0.7717 0.3939 0.046 Uiso 1 1 calc GR . . . .
C10 C 0.9690(6) 0.9220(5) 0.6153(4) 0.0236(16) Uani 1 1 d . . . . .
H10A H 0.9094 0.9494 0.5912 0.035 Uiso 1 1 calc GR . . . .
H10B H 1.0265 0.9632 0.6217 0.035 Uiso 1 1 calc GR . . . .
H10C H 0.9440 0.9010 0.6601 0.035 Uiso 1 1 calc GR . . . .
C11 C 0.9384(6) 0.7305(5) 0.8280(4) 0.0204(15) Uani 1 1 d . . . . .
C12 C 0.9651(6) 0.6487(5) 0.8543(4) 0.0239(17) Uani 1 1 d . . . . .
C13 C 1.0077(6) 0.6448(6) 0.9199(4) 0.0309(19) Uani 1 1 d . . . . .
H13 H 1.0269 0.5910 0.9388 0.037 Uiso 1 1 calc R . . . .
C14 C 1.0228(7) 0.7158(6) 0.9578(4) 0.033(2) Uani 1 1 d . . . . .
C15 C 0.9967(6) 0.7960(6) 0.9296(4) 0.033(2) Uani 1 1 d . . . . .
H15 H 1.0065 0.8454 0.9561 0.039 Uiso 1 1 calc R . . . .
C16 C 0.9568(6) 0.8041(6) 0.8634(4) 0.0281(18) Uani 1 1 d . . . . .
C17 C 0.9490(7) 0.5704(5) 0.8131(4) 0.0308(19) Uani 1 1 d . . . . .
H17A H 0.8745 0.5683 0.7979 0.046 Uiso 1 1 calc GR . . . .
H17B H 0.9649 0.5201 0.8413 0.046 Uiso 1 1 calc GR . . . .
H17C H 0.9971 0.5716 0.7731 0.046 Uiso 1 1 calc GR . . . .
C18 C 1.0638(8) 0.7096(8) 1.0310(5) 0.054(3) Uani 1 1 d . . . . .
H18A H 1.0497 0.6526 1.0496 0.081 Uiso 1 1 calc GR . . . .
H18B H 1.0269 0.7519 1.0592 0.081 Uiso 1 1 calc GR . . . .
H18C H 1.1411 0.7202 1.0312 0.081 Uiso 1 1 calc GR . . . .
C19 C 0.9349(7) 0.8900(5) 0.8319(5) 0.034(2) Uani 1 1 d . . . . .
H19A H 0.9914 0.9037 0.7985 0.051 Uiso 1 1 calc GR . . . .
H19B H 0.9336 0.9329 0.8678 0.051 Uiso 1 1 calc GR . . . .
H19C H 0.8654 0.8895 0.8090 0.051 Uiso 1 1 calc GR . . . .
C20 C 0.7514(5) 0.6385(4) 0.5901(4) 0.0172(14) Uani 1 1 d . . . . .
C21 C 0.7077(6) 0.6362(5) 0.5247(4) 0.0181(15) Uani 1 1 d . . . . .
H21 H 0.6895 0.6873 0.5011 0.022 Uiso 1 1 calc R . . . .
C22 C 0.6911(6) 0.5579(5) 0.4946(4) 0.0236(16) Uani 1 1 d . . . . .
H22 H 0.6619 0.5558 0.4500 0.028 Uiso 1 1 calc R . . . .
C23 C 0.7165(6) 0.4834(5) 0.5287(4) 0.0253(17) Uani 1 1 d . . . . .
H23 H 0.7079 0.4306 0.5066 0.030 Uiso 1 1 calc R . . . .
C24 C 0.7546(7) 0.4853(5) 0.5949(4) 0.0275(18) Uani 1 1 d . . . . .
H24 H 0.7685 0.4339 0.6192 0.033 Uiso 1 1 calc R . . . .
C25 C 0.7722(6) 0.5626(5) 0.6255(4) 0.0237(16) Uani 1 1 d . . . . .
H25 H 0.7986 0.5641 0.6708 0.028 Uiso 1 1 calc R . . . .
C26 C 0.7372(5) 0.8274(4) 0.5857(3) 0.0144(14) Uani 1 1 d . . . . .
C27 C 0.7728(5) 0.8388(4) 0.5178(4) 0.0174(14) Uani 1 1 d . . . . .
H27 H 0.8117 0.7950 0.4956 0.021 Uiso 1 1 calc R . . . .
C28 C 0.7511(6) 0.9144(5) 0.4836(4) 0.0183(15) Uani 1 1 d . . . . .
H28 H 0.7746 0.9224 0.4376 0.022 Uiso 1 1 calc R . . . .
C29 C 0.6948(7) 0.9784(5) 0.5168(4) 0.0274(18) Uani 1 1 d . . . . .
H29 H 0.6795 1.0301 0.4932 0.033 Uiso 1 1 calc R . . . .
C30 C 0.6606(7) 0.9675(5) 0.5838(4) 0.0284(18) Uani 1 1 d . . . . .
H30 H 0.6222 1.0116 0.6062 0.034 Uiso 1 1 calc R . . . .
C31 C 0.6827(6) 0.8922(5) 0.6181(4) 0.0217(16) Uani 1 1 d . . . . .
H31 H 0.6603 0.8850 0.6644 0.026 Uiso 1 1 calc R . . . .
C32 C 0.5537(6) 0.7510(6) 0.7348(4) 0.0273(18) Uani 1 1 d . . . . .
H32 H 0.5361 0.7799 0.6905 0.033 Uiso 1 1 calc R . . . .
C33 C 0.5736(6) 0.6634(5) 0.7288(4) 0.0259(17) Uani 1 1 d . . . . .
H33 H 0.5666 0.6421 0.6811 0.031 Uiso 1 1 calc R . . . .
C34 C 0.5507(7) 0.5970(6) 0.7837(4) 0.036(2) Uani 1 1 d . . . . .
H34A H 0.5891 0.5439 0.7719 0.044 Uiso 1 1 calc R . . . .
H34B H 0.4730 0.5848 0.7844 0.044 Uiso 1 1 calc R . . . .
C35 C 0.5845(7) 0.6243(5) 0.8551(4) 0.0304(19) Uani 1 1 d . . . . .
H35A H 0.5246 0.6557 0.8770 0.037 Uiso 1 1 calc R . . . .
H35B H 0.5995 0.5732 0.8835 0.037 Uiso 1 1 calc R . . . .
C36 C 0.6818(6) 0.6793(5) 0.8530(4) 0.0238(17) Uani 1 1 d . . . . .
H36 H 0.7443 0.6539 0.8777 0.029 Uiso 1 1 calc R . . . .
C37 C 0.6825(6) 0.7673(5) 0.8513(3) 0.0200(15) Uani 1 1 d . . . . .
H37 H 0.7437 0.7930 0.8761 0.024 Uiso 1 1 calc R . . . .
C38 C 0.5839(6) 0.8236(5) 0.8469(4) 0.0253(17) Uani 1 1 d . . . . .
H38A H 0.6060 0.8815 0.8330 0.030 Uiso 1 1 calc R . . . .
H38B H 0.5502 0.8271 0.8929 0.030 Uiso 1 1 calc R . . . .
C39 C 0.5010(6) 0.7919(6) 0.7965(4) 0.0291(18) Uani 1 1 d . . . . .
H39A H 0.4539 0.7500 0.8198 0.035 Uiso 1 1 calc R . . . .
H39B H 0.4557 0.8401 0.7810 0.035 Uiso 1 1 calc R . . . .
Ir51 Ir 0.23517(2) 0.27444(2) 0.75143(2) 0.01611(7) Uani 1 1 d . . . . .
P51 P 0.28254(14) 0.26715(12) 0.86147(9) 0.0152(4) Uani 1 1 d . . . . .
N51 N 0.4213(5) 0.2512(4) 0.8553(3) 0.0164(12) Uani 1 1 d . . . . .
N52 N 0.3981(4) 0.2512(4) 0.7367(3) 0.0166(12) Uani 1 1 d . . . . .
C51 C 0.4601(6) 0.2451(5) 0.7897(4) 0.0177(15) Uani 1 1 d . . . . .
H51 H 0.5347 0.2360 0.7827 0.021 Uiso 1 1 calc R . . . .
C52 C 0.4929(5) 0.2291(5) 0.9110(3) 0.0168(14) Uani 1 1 d . . . . .
C53 C 0.5391(6) 0.2941(5) 0.9488(4) 0.0217(16) Uani 1 1 d . . . . .
C54 C 0.6053(6) 0.2690(5) 1.0024(4) 0.0206(15) Uani 1 1 d . . . . .
H54 H 0.6364 0.3120 1.0293 0.025 Uiso 1 1 calc R . . . .
C55 C 0.6287(6) 0.1847(5) 1.0191(4) 0.0212(16) Uani 1 1 d . . . . .
C56 C 0.5832(6) 0.1226(5) 0.9782(4) 0.0214(16) Uani 1 1 d . . . . .
H56 H 0.5987 0.0646 0.9879 0.026 Uiso 1 1 calc R . . . .
C57 C 0.5160(6) 0.1424(5) 0.9239(4) 0.0189(15) Uani 1 1 d . . . . .
C58 C 0.4711(6) 0.0725(5) 0.8819(4) 0.0257(17) Uani 1 1 d . . . . .
H58A H 0.3929 0.0782 0.8802 0.039 Uiso 1 1 calc GR . . . .
H58B H 0.4900 0.0175 0.9026 0.039 Uiso 1 1 calc GR . . . .
H58C H 0.5009 0.0760 0.8354 0.039 Uiso 1 1 calc GR . . . .
C59 C 0.5233(7) 0.3872(5) 0.9336(4) 0.0272(18) Uani 1 1 d . . . . .
H59A H 0.5084 0.3954 0.8849 0.041 Uiso 1 1 calc GR . . . .
H59B H 0.5885 0.4181 0.9453 0.041 Uiso 1 1 calc GR . . . .
H59C H 0.4629 0.4088 0.9608 0.041 Uiso 1 1 calc GR . . . .
C60 C 0.7021(6) 0.1621(6) 1.0766(4) 0.0293(18) Uani 1 1 d . . . . .
H60A H 0.7738 0.1496 1.0583 0.044 Uiso 1 1 calc GR . . . .
H60B H 0.6746 0.1121 1.1012 0.044 Uiso 1 1 calc GR . . . .
H60C H 0.7060 0.2098 1.1081 0.044 Uiso 1 1 calc GR . . . .
C61 C 0.4502(6) 0.2449(5) 0.6696(4) 0.0213(16) Uani 1 1 d . . . . .
C62 C 0.4836(6) 0.3196(5) 0.6376(4) 0.0245(17) Uani 1 1 d . . . . .
C63 C 0.5233(6) 0.3127(6) 0.5697(4) 0.0283(19) Uani 1 1 d . . . . .
H63 H 0.5489 0.3620 0.5466 0.034 Uiso 1 1 calc R . . . .
C64 C 0.5257(6) 0.2362(6) 0.5366(4) 0.0303(19) Uani 1 1 d . . . . .
C65 C 0.4951(6) 0.1640(6) 0.5711(4) 0.0261(18) Uani 1 1 d . . . . .
H65 H 0.5008 0.1108 0.5489 0.031 Uiso 1 1 calc R . . . .
C66 C 0.4553(6) 0.1666(5) 0.6387(4) 0.0242(17) Uani 1 1 d . . . . .
C67 C 0.4818(7) 0.4028(5) 0.6732(4) 0.0311(19) Uani 1 1 d . . . . .
H67A H 0.4084 0.4158 0.6883 0.047 Uiso 1 1 calc GR . . . .
H67B H 0.5068 0.4475 0.6417 0.047 Uiso 1 1 calc GR . . . .
H67C H 0.5289 0.3998 0.7129 0.047 Uiso 1 1 calc GR . . . .
C68 C 0.5661(7) 0.2316(7) 0.4625(4) 0.039(2) Uani 1 1 d . . . . .
H68A H 0.5355 0.2788 0.4359 0.059 Uiso 1 1 calc GR . . . .
H68B H 0.5442 0.1777 0.4427 0.059 Uiso 1 1 calc GR . . . .
H68C H 0.6445 0.2354 0.4616 0.059 Uiso 1 1 calc GR . . . .
C69 C 0.4240(6) 0.0858(5) 0.6751(4) 0.0265(17) Uani 1 1 d . . . . .
H69A H 0.4818 0.0677 0.7056 0.040 Uiso 1 1 calc GR . . . .
H69B H 0.4113 0.0415 0.6415 0.040 Uiso 1 1 calc GR . . . .
H69C H 0.3584 0.0955 0.7019 0.040 Uiso 1 1 calc GR . . . .
C70 C 0.2387(5) 0.1776(4) 0.9132(4) 0.0169(14) Uani 1 1 d . . . . .
C71 C 0.2692(6) 0.1639(5) 0.9810(4) 0.0194(15) Uani 1 1 d . . . . .
H71 H 0.3109 0.2050 1.0036 0.023 Uiso 1 1 calc R . . . .
C72 C 0.2389(7) 0.0904(5) 1.0152(4) 0.0270(18) Uani 1 1 d . . . . .
H72 H 0.2594 0.0814 1.0613 0.032 Uiso 1 1 calc R . . . .
C73 C 0.1785(7) 0.0298(5) 0.9824(4) 0.0277(18) Uani 1 1 d . . . . .
H73 H 0.1568 -0.0200 1.0066 0.033 Uiso 1 1 calc R . . . .
C74 C 0.1498(6) 0.0414(5) 0.9153(4) 0.0282(18) Uani 1 1 d . . . . .
H74 H 0.1097 -0.0008 0.8928 0.034 Uiso 1 1 calc R . . . .
C75 C 0.1795(6) 0.1149(5) 0.8803(4) 0.0227(16) Uani 1 1 d . . . . .
H75 H 0.1597 0.1227 0.8338 0.027 Uiso 1 1 calc R . . . .
C76 C 0.2638(6) 0.3642(5) 0.9092(3) 0.0187(15) Uani 1 1 d . . . . .
C77 C 0.2236(6) 0.3696(5) 0.9757(4) 0.0199(15) Uani 1 1 d . . . . .
H77 H 0.2039 0.3195 1.0000 0.024 Uiso 1 1 calc R . . . .
C78 C 0.2122(6) 0.4480(5) 1.0065(4) 0.0235(16) Uani 1 1 d . . . . .
H78 H 0.1852 0.4514 1.0520 0.028 Uiso 1 1 calc R . . . .
C79 C 0.2402(6) 0.5218(5) 0.9708(4) 0.0263(17) Uani 1 1 d . . . . .
H79 H 0.2335 0.5753 0.9923 0.032 Uiso 1 1 calc R . . . .
C80 C 0.2779(6) 0.5174(5) 0.9041(4) 0.0242(17) Uani 1 1 d . . . . .
H80 H 0.2964 0.5678 0.8797 0.029 Uiso 1 1 calc R . . . .
C81 C 0.2888(6) 0.4390(5) 0.8729(4) 0.0239(16) Uani 1 1 d . . . . .
H81 H 0.3132 0.4360 0.8268 0.029 Uiso 1 1 calc R . . . .
C82 C 0.0639(6) 0.2640(5) 0.7669(4) 0.0241(17) Uani 1 1 d . . . . .
H82 H 0.0431 0.2416 0.8132 0.029 Uiso 1 1 calc R . . . .
C83 C 0.0942(6) 0.3501(5) 0.7664(4) 0.0259(17) Uani 1 1 d . . . . .
H83 H 0.0897 0.3771 0.8123 0.031 Uiso 1 1 calc R . . . .
C84 C 0.0782(7) 0.4111(5) 0.7077(4) 0.0319(19) Uani 1 1 d . . . . .
H84A H 0.1220 0.4623 0.7153 0.038 Uiso 1 1 calc R . . . .
H84B H 0.0021 0.4292 0.7068 0.038 Uiso 1 1 calc R . . . .
C85 C 0.1085(7) 0.3739(5) 0.6382(4) 0.0296(18) Uani 1 1 d . . . . .
H85A H 0.0456 0.3447 0.6193 0.036 Uiso 1 1 calc R . . . .
H85B H 0.1283 0.4206 0.6062 0.036 Uiso 1 1 calc R . . . .
C86 C 0.2008(6) 0.3119(5) 0.6433(4) 0.0228(16) Uani 1 1 d . . . . .
H86 H 0.2658 0.3296 0.6165 0.027 Uiso 1 1 calc R . . . .
C87 C 0.1903(6) 0.2253(5) 0.6504(4) 0.0221(16) Uani 1 1 d . . . . .
H87 H 0.2484 0.1921 0.6273 0.026 Uiso 1 1 calc R . . . .
C88 C 0.0857(6) 0.1781(5) 0.6582(4) 0.0254(17) Uani 1 1 d . . . . .
H88A H 0.1008 0.1194 0.6743 0.030 Uiso 1 1 calc R . . . .
H88B H 0.0511 0.1748 0.6130 0.030 Uiso 1 1 calc R . . . .
C89 C 0.0076(6) 0.2213(5) 0.7092(4) 0.0267(17) Uani 1 1 d . . . . .
H89A H -0.0361 0.2640 0.6842 0.032 Uiso 1 1 calc R . . . .
H89B H -0.0418 0.1780 0.7285 0.032 Uiso 1 1 calc R . . . .
F21 F 0.6684(4) 0.3373(3) 0.7990(3) 0.0528(15) Uani 1 1 d D U . . .
F22A F 0.7471(8) 0.4426(6) 0.8581(5) 0.075(3) Uani 0.699(11) 1 d D U P A 1
F23A F 0.7693(10) 0.4353(7) 0.7446(4) 0.087(4) Uani 0.699(11) 1 d D U P A 1
F24A F 0.8468(6) 0.3419(6) 0.8153(6) 0.069(3) Uani 0.699(11) 1 d D U P A 1
F22B F 0.8047(14) 0.3924(13) 0.8598(7) 0.059(5) Uani 0.301(11) 1 d D U P A 2
F23B F 0.7215(14) 0.4691(7) 0.7798(11) 0.061(5) Uani 0.301(11) 1 d D U P A 2
F24B F 0.8262(13) 0.3620(14) 0.7497(10) 0.089(7) Uani 0.301(11) 1 d D U P A 2
B2 B 0.7559(7) 0.3883(5) 0.8012(4) 0.042(2) Uani 1 1 d D U . . .
F11 F 0.1588(4) -0.1426(3) 0.7144(3) 0.0550(16) Uani 1 1 d D U . . .
F12 F 0.2626(8) -0.0476(5) 0.7658(4) 0.114(3) Uani 1 1 d D U . . .
F13 F 0.2067(5) -0.0219(4) 0.6594(4) 0.081(2) Uani 1 1 d D U . . .
F14 F 0.3297(5) -0.1198(4) 0.6794(5) 0.093(2) Uani 1 1 d D U . . .
B1 B 0.2353(7) -0.0830(5) 0.7058(5) 0.042(2) Uani 1 1 d D U . . .
Cl1 Cl 0.8776(3) 0.10674(19) 0.86271(16) 0.0644(8) Uani 1 1 d D . . . .
Cl2 Cl 0.7121(3) 0.0969(4) 0.7616(2) 0.1223(19) Uani 1 1 d D . . . .
C91 C 0.7700(7) 0.1593(7) 0.8246(5) 0.056(3) Uani 1 1 d D . . . .
H91A H 0.7951 0.2133 0.8038 0.067 Uiso 1 1 calc R . . . .
H91B H 0.7155 0.1730 0.8599 0.067 Uiso 1 1 calc R . . . .
Cl3 Cl 0.2150(2) -0.33378(17) 0.76733(12) 0.0471(6) Uani 1 1 d D . . . .
Cl4 Cl 0.3085(3) -0.40683(17) 0.64534(15) 0.0613(8) Uani 1 1 d D . . . .
C92 C 0.2750(8) -0.3125(5) 0.6867(4) 0.038(2) Uani 1 1 d D . . . .
H92A H 0.2248 -0.2790 0.6581 0.046 Uiso 1 1 calc R . . . .
H92B H 0.3405 -0.2783 0.6929 0.046 Uiso 1 1 calc R . . . .

loop_
_atom_site_aniso_label
_atom_site_aniso_U_11
_atom_site_aniso_U_22
_atom_site_aniso_U_33
_atom_site_aniso_U_23
_atom_site_aniso_U_13
_atom_site_aniso_U_12
Ir1 0.01607(15) 0.01957(15) 0.01259(14) -0.00021(10) 0.00071(10) -0.00188(11)
P1 0.0161(9) 0.0147(9) 0.0130(8) 0.0004(7) 0.0005(7) -0.0006(7)
N1 0.014(3) 0.018(3) 0.015(3) -0.001(2) 0.001(2) 0.001(2)
N2 0.016(3) 0.017(3) 0.016(3) 0.000(2) -0.003(2) 0.001(2)
C1 0.019(4) 0.016(4) 0.019(4) -0.002(3) -0.001(3) 0.002(3)
C2 0.010(3) 0.015(3) 0.020(4) 0.005(3) 0.004(3) 0.004(3)
C3 0.016(4) 0.023(4) 0.021(4) -0.001(3) 0.001(3) 0.005(3)
C4 0.015(4) 0.030(4) 0.022(4) -0.002(3) 0.002(3) 0.001(3)
C5 0.014(4) 0.036(5) 0.018(4) 0.006(3) -0.002(3) -0.003(3)
C6 0.017(4) 0.026(4) 0.025(4) 0.008(3) 0.001(3) -0.004(3)
C7 0.016(4) 0.020(4) 0.021(4) 0.004(3) -0.003(3) 0.002(3)
C8 0.028(5) 0.020(4) 0.043(5) 0.002(4) 0.012(4) 0.007(3)
C9 0.023(4) 0.048(5) 0.019(4) 0.008(4) 0.001(3) -0.004(4)
C10 0.021(4) 0.020(4) 0.030(4) 0.002(3) 0.001(3) 0.001(3)
C11 0.017(4) 0.030(4) 0.014(3) -0.001(3) 0.003(3) 0.002(3)
C12 0.016(4) 0.037(5) 0.019(4) 0.001(3) 0.002(3) 0.009(3)
C13 0.023(4) 0.047(5) 0.023(4) 0.005(4) 0.001(3) 0.008(4)
C14 0.021(4) 0.059(6) 0.019(4) -0.001(4) 0.001(3) 0.005(4)
C15 0.020(4) 0.050(6) 0.029(4) -0.018(4) -0.001(3) -0.004(4)
C16 0.022(4) 0.037(5) 0.025(4) -0.005(4) 0.004(3) -0.001(3)
C17 0.031(5) 0.027(4) 0.034(5) 0.003(4) 0.007(4) 0.007(4)
C18 0.040(6) 0.098(9) 0.025(5) -0.007(5) -0.005(4) 0.016(6)
C19 0.031(5) 0.035(5) 0.037(5) -0.013(4) 0.003(4) -0.011(4)
C20 0.013(3) 0.018(4) 0.020(4) -0.002(3) 0.000(3) -0.001(3)
C21 0.018(4) 0.019(4) 0.017(4) 0.001(3) -0.002(3) 0.000(3)
C22 0.026(4) 0.024(4) 0.021(4) -0.004(3) -0.004(3) -0.003(3)
C23 0.032(5) 0.017(4) 0.027(4) -0.005(3) 0.005(3) -0.010(3)
C24 0.032(5) 0.018(4) 0.032(4) 0.004(3) 0.005(3) -0.005(3)
C25 0.029(4) 0.021(4) 0.020(4) 0.002(3) 0.001(3) -0.002(3)
C26 0.014(3) 0.016(3) 0.013(3) 0.001(3) -0.003(3) -0.002(3)
C27 0.014(4) 0.017(4) 0.022(4) -0.003(3) 0.000(3) -0.001(3)
C28 0.017(4) 0.023(4) 0.015(3) 0.002(3) 0.000(3) 0.000(3)
C29 0.033(5) 0.018(4) 0.030(4) 0.007(3) -0.005(3) 0.007(3)
C30 0.032(5) 0.022(4) 0.031(4) 0.000(3) 0.002(3) 0.013(3)
C31 0.023(4) 0.024(4) 0.018(4) 0.000(3) -0.001(3) -0.001(3)
C32 0.015(4) 0.049(5) 0.018(4) 0.008(4) -0.009(3) 0.002(3)
C33 0.016(4) 0.041(5) 0.021(4) -0.002(3) 0.001(3) -0.016(3)
C34 0.036(5) 0.039(5) 0.034(5) -0.002(4) 0.006(4) -0.017(4)
C35 0.041(5) 0.026(4) 0.024(4) 0.002(3) 0.014(4) -0.005(4)
C36 0.025(4) 0.035(5) 0.011(3) 0.002(3) 0.001(3) 0.003(3)
C37 0.014(4) 0.035(4) 0.011(3) -0.005(3) 0.003(3) 0.000(3)
C38 0.022(4) 0.028(4) 0.026(4) -0.006(3) 0.005(3) 0.000(3)
C39 0.022(4) 0.039(5) 0.025(4) 0.004(4) -0.001(3) 0.005(4)
Ir51 0.01583(15) 0.02009(15) 0.01241(14) -0.00027(11) -0.00136(10) 0.00094(11)
P51 0.0151(9) 0.0175(9) 0.0131(8) 0.0002(7) -0.0007(7) -0.0010(7)
N51 0.016(3) 0.018(3) 0.015(3) 0.003(2) 0.001(2) -0.002(2)
N52 0.010(3) 0.025(3) 0.015(3) -0.001(2) 0.004(2) -0.001(2)
C51 0.011(3) 0.023(4) 0.020(4) 0.003(3) 0.000(3) -0.006(3)
C52 0.012(3) 0.025(4) 0.013(3) 0.003(3) 0.001(3) 0.001(3)
C53 0.021(4) 0.025(4) 0.019(4) 0.005(3) 0.002(3) -0.005(3)
C54 0.018(4) 0.025(4) 0.019(4) 0.000(3) 0.000(3) -0.006(3)
C55 0.013(4) 0.033(4) 0.018(4) 0.000(3) 0.003(3) 0.001(3)
C56 0.016(4) 0.028(4) 0.020(4) 0.002(3) 0.002(3) 0.000(3)
C57 0.015(4) 0.027(4) 0.014(3) 0.000(3) 0.003(3) -0.002(3)
C58 0.026(4) 0.023(4) 0.029(4) 0.000(3) -0.008(3) 0.007(3)
C59 0.028(4) 0.020(4) 0.034(4) 0.001(3) -0.010(3) -0.007(3)
C60 0.023(4) 0.043(5) 0.022(4) 0.000(4) -0.005(3) 0.006(4)
C61 0.015(4) 0.036(4) 0.013(3) 0.005(3) -0.002(3) -0.001(3)
C62 0.014(4) 0.037(5) 0.022(4) 0.001(3) 0.003(3) -0.001(3)
C63 0.012(4) 0.044(5) 0.029(4) 0.012(4) 0.002(3) -0.010(3)
C64 0.011(4) 0.053(6) 0.027(4) -0.001(4) -0.002(3) 0.001(4)
C65 0.012(4) 0.042(5) 0.024(4) -0.003(4) 0.002(3) 0.009(3)
C66 0.009(3) 0.045(5) 0.018(4) -0.003(3) -0.005(3) 0.001(3)
C67 0.032(5) 0.028(5) 0.033(5) 0.008(4) -0.008(4) -0.005(4)
C68 0.030(5) 0.065(7) 0.023(4) 0.006(4) 0.001(4) 0.001(4)
C69 0.022(4) 0.034(5) 0.023(4) -0.005(3) 0.001(3) 0.004(3)
C70 0.012(3) 0.019(4) 0.020(4) 0.000(3) 0.003(3) 0.000(3)
C71 0.022(4) 0.019(4) 0.017(4) -0.003(3) 0.003(3) -0.002(3)
C72 0.043(5) 0.022(4) 0.016(4) 0.001(3) 0.005(3) 0.006(3)
C73 0.032(5) 0.017(4) 0.033(4) 0.007(3) 0.010(3) -0.004(3)
C74 0.028(4) 0.022(4) 0.035(5) -0.004(3) -0.007(3) -0.006(3)
C75 0.017(4) 0.024(4) 0.027(4) 0.002(3) -0.003(3) 0.001(3)
C76 0.022(4) 0.021(4) 0.013(3) -0.002(3) -0.006(3) 0.005(3)
C77 0.020(4) 0.018(4) 0.021(4) 0.006(3) 0.001(3) 0.001(3)
C78 0.023(4) 0.026(4) 0.021(4) 0.001(3) 0.002(3) 0.006(3)
C79 0.022(4) 0.021(4) 0.036(5) -0.008(3) -0.004(3) 0.004(3)
C80 0.030(4) 0.016(4) 0.027(4) 0.005(3) -0.006(3) -0.002(3)
C81 0.033(5) 0.021(4) 0.018(4) 0.004(3) -0.003(3) 0.001(3)
C82 0.014(4) 0.038(5) 0.020(4) 0.004(3) -0.001(3) 0.005(3)
C83 0.021(4) 0.035(5) 0.022(4) -0.007(3) -0.003(3) 0.007(3)
C84 0.030(5) 0.029(5) 0.036(5) -0.004(4) -0.006(4) 0.013(4)
C85 0.031(5) 0.032(5) 0.025(4) 0.006(3) -0.003(3) 0.003(4)
C86 0.025(4) 0.033(4) 0.010(3) 0.002(3) 0.001(3) -0.003(3)
C87 0.022(4) 0.032(4) 0.012(3) -0.003(3) 0.000(3) 0.004(3)
C88 0.024(4) 0.027(4) 0.026(4) -0.003(3) -0.010(3) -0.001(3)
C89 0.021(4) 0.034(5) 0.025(4) -0.002(3) -0.001(3) 0.004(3)
F21 0.041(3) 0.043(3) 0.074(4) 0.008(3) -0.005(3) -0.008(2)
F22A 0.075(7) 0.076(6) 0.075(6) -0.022(5) 0.018(5) -0.038(5)
F23A 0.132(10) 0.074(7) 0.054(5) 0.024(5) -0.018(5) -0.046(6)
F24A 0.045(5) 0.068(6) 0.095(8) 0.009(5) -0.014(4) -0.002(4)
F22B 0.045(10) 0.068(12) 0.065(7) 0.007(7) -0.012(6) 0.003(8)
F23B 0.045(10) 0.047(6) 0.089(13) 0.012(6) -0.006(9) -0.005(6)
F24B 0.068(10) 0.097(14) 0.101(10) -0.012(9) 0.027(8) -0.001(9)
B2 0.034(4) 0.039(4) 0.052(5) 0.010(3) 0.000(3) -0.007(3)
F11 0.054(3) 0.030(3) 0.081(4) 0.012(3) 0.010(3) -0.002(2)
F12 0.186(9) 0.088(6) 0.069(4) 0.002(4) -0.003(5) -0.060(6)
F13 0.061(4) 0.066(4) 0.116(6) 0.052(4) -0.034(4) -0.024(3)
F14 0.065(4) 0.059(4) 0.154(7) -0.001(4) -0.004(4) 0.006(3)
B1 0.043(5) 0.025(4) 0.059(5) 0.011(4) -0.016(4) -0.004(3)
Cl1 0.074(2) 0.0495(17) 0.0690(19) 0.0170(14) 0.0005(15) 0.0157(14)
Cl2 0.065(2) 0.216(6) 0.088(3) -0.042(3) 0.003(2) -0.036(3)
C91 0.041(6) 0.071(8) 0.056(7) 0.001(6) 0.011(5) 0.004(5)
Cl3 0.0477(14) 0.0546(15) 0.0383(13) 0.0135(11) 0.0061(10) 0.0077(12)
Cl4 0.093(2) 0.0383(14) 0.0526(16) -0.0109(12) 0.0047(15) 0.0038(14)
C92 0.053(6) 0.027(5) 0.035(5) 0.003(4) 0.003(4) -0.004(4)

loop_
_atom_type_symbol
_atom_type_description
_atom_type_scat_dispersion_real
_atom_type_scat_dispersion_imag
_atom_type_scat_source
C C 0.0033 0.0016 'International Tables Vol C Tables 4.2.6.8 and 6.1.1.4'
H H 0.0000 0.0000 'International Tables Vol C Tables 4.2.6.8 and 6.1.1.4'
B B 0.0013 0.0007 'International Tables Vol C Tables 4.2.6.8 and 6.1.1.4'
Cl Cl 0.1484 0.1585 'International Tables Vol C Tables 4.2.6.8 and 6.1.1.4'
F F 0.0171 0.0103 'International Tables Vol C Tables 4.2.6.8 and 6.1.1.4'
Ir Ir -1.4442 7.9887 'International Tables Vol C Tables 4.2.6.8 and 6.1.1.4'
N N 0.0061 0.0033 'International Tables Vol C Tables 4.2.6.8 and 6.1.1.4'
P P 0.1023 0.0942 'International Tables Vol C Tables 4.2.6.8 and 6.1.1.4'

loop_
_exptl_crystal_face_index_h
_exptl_crystal_face_index_k
_exptl_crystal_face_index_l
_exptl_crystal_face_perp_dist
-1 5 27 0.1000
13 -11 11 0.0146
5 -8 -25 0.0994
13 15 1 0.0091
-13 -15 -1 0.0159
-13 10 -13 0.0253

loop_
_geom_angle_atom_site_label_1
_geom_angle_atom_site_label_2
_geom_angle_atom_site_label_3
_geom_angle
N2 Ir1 P1 81.49(16)
N2 Ir1 C32 164.9(3)
N2 Ir1 C33 156.9(3)
N2 Ir1 C36 96.7(3)
N2 Ir1 C37 93.7(2)
C32 Ir1 P1 98.7(2)
C32 Ir1 C36 87.0(3)
C32 Ir1 C37 80.6(3)
C33 Ir1 P1 96.0(2)
C33 Ir1 C32 38.2(3)
C33 Ir1 C36 79.7(3)
C33 Ir1 C37 96.4(3)
C36 Ir1 P1 164.7(2)
C37 Ir1 P1 158.4(2)
C37 Ir1 C36 36.4(3)
N1 P1 Ir1 102.0(2)
N1 P1 C20 105.8(3)
N1 P1 C26 103.2(3)
C20 P1 Ir1 113.3(2)
C20 P1 C26 110.2(3)
C26 P1 Ir1 120.4(2)
C1 N1 P1 114.7(5)
C1 N1 C2 119.0(6)
C2 N1 P1 125.7(5)
C1 N2 Ir1 119.3(5)
C1 N2 C11 116.5(6)
C11 N2 Ir1 124.1(5)
N1 C1 H1 118.8
N2 C1 N1 122.4(7)
N2 C1 H1 118.8
C3 C2 N1 120.5(6)
C3 C2 C7 121.2(6)
C7 C2 N1 118.3(6)
C2 C3 C4 118.5(7)
C2 C3 C8 123.4(7)
C4 C3 C8 118.1(7)
C3 C4 H4 118.7
C5 C4 C3 122.6(7)
C5 C4 H4 118.7
C4 C5 C6 118.0(7)
C4 C5 C9 121.7(7)
C6 C5 C9 120.3(7)
C5 C6 H6 119.2
C7 C6 C5 121.6(7)
C7 C6 H6 119.2
C2 C7 C10 124.0(7)
C6 C7 C2 118.0(7)
C6 C7 C10 118.0(7)
C3 C8 H8A 109.5
C3 C8 H8B 109.5
C3 C8 H8C 109.5
H8A C8 H8B 109.5
H8A C8 H8C 109.5
H8B C8 H8C 109.5
C5 C9 H9A 109.5
C5 C9 H9B 109.5
C5 C9 H9C 109.5
H9A C9 H9B 109.5
H9A C9 H9C 109.5
H9B C9 H9C 109.5
C7 C10 H10A 109.5
C7 C10 H10B 109.5
C7 C10 H10C 109.5
H10A C10 H10B 109.5
H10A C10 H10C 109.5
H10B C10 H10C 109.5
C12 C11 N2 117.7(6)
C16 C11 N2 119.6(7)
C16 C11 C12 122.8(7)
C11 C12 C17 121.4(7)
C13 C12 C11 117.0(8)
C13 C12 C17 121.7(8)
C12 C13 H13 119.0
C14 C13 C12 122.0(8)
C14 C13 H13 119.0
C13 C14 C15 119.4(8)
C13 C14 C18 121.1(9)
C15 C14 C18 119.5(9)
C14 C15 H15 119.4
C16 C15 C14 121.1(8)
C16 C15 H15 119.4
C11 C16 C15 117.6(8)
C11 C16 C19 121.3(7)
C15 C16 C19 121.1(8)
C12 C17 H17A 109.5
C12 C17 H17B 109.5
C12 C17 H17C 109.5
H17A C17 H17B 109.5
H17A C17 H17C 109.5
H17B C17 H17C 109.5
C14 C18 H18A 109.5
C14 C18 H18B 109.5
C14 C18 H18C 109.5
H18A C18 H18B 109.5
H18A C18 H18C 109.5
H18B C18 H18C 109.5
C16 C19 H19A 109.5
C16 C19 H19B 109.5
C16 C19 H19C 109.5
H19A C19 H19B 109.5
H19A C19 H19C 109.5
H19B C19 H19C 109.5
C21 C20 P1 124.4(6)
C21 C20 C25 119.7(7)
C25 C20 P1 115.7(5)
C20 C21 H21 120.5
C22 C21 C20 119.0(7)
C22 C21 H21 120.5
C21 C22 H22 119.6
C23 C22 C21 120.9(7)
C23 C22 H22 119.6
C22 C23 H23 119.9
C22 C23 C24 120.2(7)
C24 C23 H23 119.9
C23 C24 H24 120.2
C25 C24 C23 119.7(7)
C25 C24 H24 120.2
C20 C25 H25 119.8
C24 C25 C20 120.4(7)
C24 C25 H25 119.8
C27 C26 P1 122.5(5)
C31 C26 P1 117.3(5)
C31 C26 C27 119.8(6)
C26 C27 H27 120.2
C28 C27 C26 119.7(6)
C28 C27 H27 120.2
C27 C28 H28 120.1
C27 C28 C29 119.7(7)
C29 C28 H28 120.2
C28 C29 H29 119.7
C30 C29 C28 120.6(7)
C30 C29 H29 119.7
C29 C30 H30 120.2
C29 C30 C31 119.7(7)
C31 C30 H30 120.2
C26 C31 C30 120.5(7)
C26 C31 H31 119.7
C30 C31 H31 119.7
Ir1 C32 H32 113.6
C33 C32 Ir1 70.3(4)
C33 C32 H32 113.6
C33 C32 C39 124.4(7)
C39 C32 Ir1 113.8(5)
C39 C32 H32 113.6
Ir1 C33 H33 113.8
C32 C33 Ir1 71.5(4)
C32 C33 H33 113.8
C32 C33 C34 125.3(7)
C34 C33 Ir1 110.7(5)
C34 C33 H33 113.8
C33 C34 H34A 108.9
C33 C34 H34B 108.9
C33 C34 C35 113.2(7)
H34A C34 H34B 107.8
C35 C34 H34A 108.9
C35 C34 H34B 108.9
C34 C35 H35A 109.2
C34 C35 H35B 109.2
H35A C35 H35B 107.9
C36 C35 C34 112.2(6)
C36 C35 H35A 109.2
C36 C35 H35B 109.2
Ir1 C36 H36 113.3
C35 C36 Ir1 112.7(5)
C35 C36 H36 113.3
C37 C36 Ir1 70.3(4)
C37 C36 C35 126.2(7)
C37 C36 H36 113.3
Ir1 C37 H37 114.2
C36 C37 Ir1 73.3(4)
C36 C37 H37 114.2
C36 C37 C38 125.1(7)
C38 C37 Ir1 107.8(5)
C38 C37 H37 114.2
C37 C38 H38A 108.9
C37 C38 H38B 108.9
C37 C38 C39 113.3(6)
H38A C38 H38B 107.7
C39 C38 H38A 108.9
C39 C38 H38B 108.9
C32 C39 C38 111.6(6)
C32 C39 H39A 109.3
C32 C39 H39B 109.3
C38 C39 H39A 109.3
C38 C39 H39B 109.3
H39A C39 H39B 108.0
N52 Ir51 P51 81.94(16)
N52 Ir51 C82 165.5(3)
N52 Ir51 C83 156.2(3)
N52 Ir51 C86 96.2(3)
N52 Ir51 C87 94.0(3)
C82 Ir51 P51 97.6(2)
C82 Ir51 C86 87.4(3)
C82 Ir51 C87 80.6(3)
C83 Ir51 P51 96.5(2)
C83 Ir51 C82 38.3(3)
C83 Ir51 C86 80.0(3)
C83 Ir51 C87 96.2(3)
C86 Ir51 P51 167.0(2)
C87 Ir51 P51 156.6(2)
C87 Ir51 C86 36.1(3)
N51 P51 Ir51 102.1(2)
N51 P51 C70 103.0(3)
N51 P51 C76 105.9(3)
C70 P51 Ir51 119.0(2)
C70 P51 C76 109.4(3)
C76 P51 Ir51 115.4(2)
C51 N51 P51 114.5(5)
C51 N51 C52 118.0(6)
C52 N51 P51 126.4(5)
C51 N52 Ir51 119.1(5)
C51 N52 C61 116.7(6)
C61 N52 Ir51 124.2(4)
N51 C51 H51 118.9
N52 C51 N51 122.3(6)
N52 C51 H51 118.9
C53 C52 N51 119.2(6)
C53 C52 C57 122.1(7)
C57 C52 N51 118.6(6)
C52 C53 C59 124.0(7)
C54 C53 C52 116.6(7)
C54 C53 C59 119.4(7)
C53 C54 H54 118.0
C53 C54 C55 124.0(7)
C55 C54 H54 118.0
C54 C55 C56 116.9(7)
C54 C55 C60 121.3(7)
C56 C55 C60 121.8(7)
C55 C56 H56 118.7
C57 C56 C55 122.6(7)
C57 C56 H56 118.7
C52 C57 C58 122.7(6)
C56 C57 C52 117.7(7)
C56 C57 C58 119.6(7)
C57 C58 H58A 109.5
C57 C58 H58B 109.5
C57 C58 H58C 109.5
H58A C58 H58B 109.5
H58A C58 H58C 109.5
H58B C58 H58C 109.5
C53 C59 H59A 109.5
C53 C59 H59B 109.5
C53 C59 H59C 109.5
H59A C59 H59B 109.5
H59A C59 H59C 109.5
H59B C59 H59C 109.5
C55 C60 H60A 109.5
C55 C60 H60B 109.5
C55 C60 H60C 109.5
H60A C60 H60B 109.5
H60A C60 H60C 109.5
H60B C60 H60C 109.5
C62 C61 N52 118.0(7)
C66 C61 N52 118.6(7)
C66 C61 C62 123.2(7)
C61 C62 C63 116.7(7)
C61 C62 C67 122.1(7)
C63 C62 C67 121.1(7)
C62 C63 H63 119.3
C64 C63 C62 121.5(8)
C64 C63 H63 119.3
C63 C64 C68 120.1(8)
C65 C64 C63 119.5(8)
C65 C64 C68 120.4(8)
C64 C65 H65 119.2
C64 C65 C66 121.6(8)
C66 C65 H65 119.2
C61 C66 C65 117.4(8)
C61 C66 C69 122.6(7)
C65 C66 C69 119.9(7)
C62 C67 H67A 109.5
C62 C67 H67B 109.5
C62 C67 H67C 109.5
H67A C67 H67B 109.5
H67A C67 H67C 109.5
H67B C67 H67C 109.5
C64 C68 H68A 109.5
C64 C68 H68B 109.5
C64 C68 H68C 109.5
H68A C68 H68B 109.5
H68A C68 H68C 109.5
H68B C68 H68C 109.5
C66 C69 H69A 109.5
C66 C69 H69B 109.5
C66 C69 H69C 109.5
H69A C69 H69B 109.5
H69A C69 H69C 109.5
H69B C69 H69C 109.5
C71 C70 P51 123.8(5)
C71 C70 C75 118.9(7)
C75 C70 P51 117.0(5)
C70 C71 H71 120.0
C72 C71 C70 120.0(7)
C72 C71 H71 120.0
C71 C72 H72 119.8
C71 C72 C73 120.4(7)
C73 C72 H72 119.8
C72 C73 H73 119.8
C74 C73 C72 120.4(7)
C74 C73 H73 119.8
C73 C74 H74 120.0
C73 C74 C75 120.0(7)
C75 C74 H74 120.0
C70 C75 H75 119.9
C74 C75 C70 120.3(7)
C74 C75 H75 119.9
C77 C76 P51 125.8(6)
C77 C76 C81 119.2(7)
C81 C76 P51 114.9(5)
C76 C77 H77 119.9
C78 C77 C76 120.3(7)
C78 C77 H77 119.9
C77 C78 H78 120.0
C77 C78 C79 120.1(7)
C79 C78 H78 120.0
C78 C79 H79 119.9
C80 C79 C78 120.2(7)
C80 C79 H79 119.9
C79 C80 H80 120.1
C79 C80 C81 119.9(7)
C81 C80 H80 120.1
C76 C81 H81 119.9
C80 C81 C76 120.3(7)
C80 C81 H81 119.9
Ir51 C82 H82 113.7
C83 C82 Ir51 69.9(4)
C83 C82 H82 113.7
C83 C82 C89 124.5(7)
C89 C82 Ir51 113.7(5)
C89 C82 H82 113.7
Ir51 C83 H83 113.8
C82 C83 Ir51 71.8(4)
C82 C83 H83 113.8
C82 C83 C84 125.0(7)
C84 C83 Ir51 111.0(5)
C84 C83 H83 113.8
C83 C84 H84A 108.9
C83 C84 H84B 108.9
C83 C84 C85 113.4(7)
H84A C84 H84B 107.7
C85 C84 H84A 108.9
C85 C84 H84B 108.9
C84 C85 H85A 109.2
C84 C85 H85B 109.2
H85A C85 H85B 107.9
C86 C85 C84 112.1(6)
C86 C85 H85A 109.2
C86 C85 H85B 109.2
Ir51 C86 H86 113.8
C85 C86 Ir51 112.1(5)
C85 C86 H86 113.8
C87 C86 Ir51 71.0(4)
C87 C86 C85 124.7(7)
C87 C86 H86 113.8
Ir51 C87 H87 114.0
C86 C87 Ir51 72.9(4)
C86 C87 H87 114.0
C86 C87 C88 125.7(7)
C88 C87 Ir51 108.4(5)
C88 C87 H87 114.0
C87 C88 H88A 109.1
C87 C88 H88B 109.1
C87 C88 C89 112.5(6)
H88A C88 H88B 107.8
C89 C88 H88A 109.1
C89 C88 H88B 109.1
C82 C89 C88 113.0(6)
C82 C89 H89A 109.0
C82 C89 H89B 109.0
C88 C89 H89A 109.0
C88 C89 H89B 109.0
H89A C89 H89B 107.8
F21 B2 F22A 109.6(7)
F21 B2 F24A 111.0(7)
F21 B2 F23B 106.3(8)
F21 B2 F24B 107.2(9)
F23A B2 F21 113.1(8)
F23A B2 F22A 109.0(8)
F23A B2 F24A 110.8(8)
F24A B2 F22A 102.8(8)
F22B B2 F21 116.6(9)
F22B B2 F23B 110.6(10)
F22B B2 F24B 111.0(10)
F24B B2 F23B 104.4(10)
F11 B1 F12 111.9(8)
F11 B1 F13 112.3(7)
F11 B1 F14 110.3(7)
F12 B1 F13 110.5(8)
F12 B1 F14 106.0(8)
F13 B1 F14 105.4(8)
Cl1 C91 Cl2 111.1(6)
Cl1 C91 H91A 109.4
Cl1 C91 H91B 109.4
Cl2 C91 H91A 109.4
Cl2 C91 H91B 109.4
H91A C91 H91B 108.0
Cl3 C92 H92A 109.5
Cl3 C92 H92B 109.5
Cl4 C92 Cl3 110.8(5)
Cl4 C92 H92A 109.5
Cl4 C92 H92B 109.5
H92A C92 H92B 108.1

loop_
_geom_bond_atom_site_label_1
_geom_bond_atom_site_label_2
_geom_bond_distance
Ir1 P1 2.2447(18)
Ir1 N2 2.083(6)
Ir1 C32 2.158(7)
Ir1 C33 2.142(7)
Ir1 C36 2.236(7)
Ir1 C37 2.198(7)
P1 N1 1.748(6)
P1 C20 1.814(7)
P1 C26 1.820(7)
N1 C1 1.358(9)
N1 C2 1.450(8)
N2 C1 1.297(9)
N2 C11 1.451(9)
C1 H1 0.9500
C2 C3 1.388(10)
C2 C7 1.410(10)
C3 C4 1.393(10)
C3 C8 1.514(10)
C4 H4 0.9500
C4 C5 1.380(11)
C5 C6 1.402(11)
C5 C9 1.508(10)
C6 H6 0.9500
C6 C7 1.400(10)
C7 C10 1.510(10)
C8 H8A 0.9800
C8 H8B 0.9800
C8 H8C 0.9800
C9 H9A 0.9800
C9 H9B 0.9800
C9 H9C 0.9800
C10 H10A 0.9800
C10 H10B 0.9800
C10 H10C 0.9800
C11 C12 1.420(11)
C11 C16 1.381(11)
C12 C13 1.394(11)
C12 C17 1.499(11)
C13 H13 0.9500
C13 C14 1.366(13)
C14 C15 1.409(13)
C14 C18 1.527(12)
C15 H15 0.9500
C15 C16 1.395(11)
C16 C19 1.505(12)
C17 H17A 0.9800
C17 H17B 0.9800
C17 H17C 0.9800
C18 H18A 0.9800
C18 H18B 0.9800
C18 H18C 0.9800
C19 H19A 0.9800
C19 H19B 0.9800
C19 H19C 0.9800
C20 C21 1.396(10)
C20 C25 1.398(10)
C21 H21 0.9500
C21 C22 1.391(10)
C22 H22 0.9500
C22 C23 1.379(11)
C23 H23 0.9500
C23 C24 1.385(11)
C24 H24 0.9500
C24 C25 1.383(11)
C25 H25 0.9500
C26 C27 1.404(10)
C26 C31 1.380(10)
C27 H27 0.9500
C27 C28 1.385(10)
C28 H28 0.9500
C28 C29 1.389(10)
C29 H29 0.9500
C29 C30 1.383(11)
C30 H30 0.9500
C30 C31 1.383(11)
C31 H31 0.9500
C32 H32 1.0000
C32 C33 1.407(12)
C32 C39 1.516(11)
C33 H33 1.0000
C33 C34 1.516(11)
C34 H34A 0.9900
C34 H34B 0.9900
C34 C35 1.532(12)
C35 H35A 0.9900
C35 H35B 0.9900
C35 C36 1.497(11)
C36 H36 1.0000
C36 C37 1.385(11)
C37 H37 1.0000
C37 C38 1.514(10)
C38 H38A 0.9900
C38 H38B 0.9900
C38 C39 1.528(11)
C39 H39A 0.9900
C39 H39B 0.9900
Ir51 P51 2.2389(17)
Ir51 N52 2.082(6)
Ir51 C82 2.162(7)
Ir51 C83 2.138(7)
Ir51 C86 2.233(7)
Ir51 C87 2.210(7)
P51 N51 1.751(6)
P51 C70 1.809(7)
P51 C76 1.814(7)
N51 C51 1.370(9)
N51 C52 1.453(9)
N52 C51 1.301(9)
N52 C61 1.463(9)
C51 H51 0.9500
C52 C53 1.402(10)
C52 C57 1.415(10)
C53 C54 1.393(10)
C53 C59 1.505(10)
C54 H54 0.9500
C54 C55 1.393(11)
C55 C56 1.399(10)
C55 C60 1.496(10)
C56 H56 0.9500
C56 C57 1.390(10)
C57 C58 1.499(10)
C58 H58A 0.9800
C58 H58B 0.9800
C58 H58C 0.9800
C59 H59A 0.9800
C59 H59B 0.9800
C59 H59C 0.9800
C60 H60A 0.9800
C60 H60B 0.9800
C60 H60C 0.9800
C61 C62 1.389(11)
C61 C66 1.382(11)
C62 C63 1.417(11)
C62 C67 1.493(11)
C63 H63 0.9500
C63 C64 1.376(12)
C64 C65 1.370(12)
C64 C68 1.531(11)
C65 H65 0.9500
C65 C66 1.408(10)
C66 C69 1.503(11)
C67 H67A 0.9800
C67 H67B 0.9800
C67 H67C 0.9800
C68 H68A 0.9800
C68 H68B 0.9800
C68 H68C 0.9800
C69 H69A 0.9800
C69 H69B 0.9800
C69 H69C 0.9800
C70 C71 1.397(10)
C70 C75 1.405(10)
C71 H71 0.9500
C71 C72 1.382(10)
C72 H72 0.9500
C72 C73 1.388(11)
C73 H73 0.9500
C73 C74 1.374(11)
C74 H74 0.9500
C74 C75 1.387(11)
C75 H75 0.9500
C76 C77 1.392(10)
C76 C81 1.404(10)
C77 H77 0.9500
C77 C78 1.388(10)
C78 H78 0.9500
C78 C79 1.392(11)
C79 H79 0.9500
C79 C80 1.385(11)
C80 H80 0.9500
C80 C81 1.390(11)
C81 H81 0.9500
C82 H82 1.0000
C82 C83 1.411(11)
C82 C89 1.504(11)
C83 H83 1.0000
C83 C84 1.502(11)
C84 H84A 0.9900
C84 H84B 0.9900
C84 C85 1.530(11)
C85 H85A 0.9900
C85 H85B 0.9900
C85 C86 1.508(11)
C86 H86 1.0000
C86 C87 1.376(11)
C87 H87 1.0000
C87 C88 1.512(11)
C88 H88A 0.9900
C88 H88B 0.9900
C88 C89 1.548(11)
C89 H89A 0.9900
C89 H89B 0.9900
F21 B2 1.361(9)
F22A B2 1.416(10)
F23A B2 1.333(9)
F24A B2 1.373(9)
F22B B2 1.307(11)
F23B B2 1.402(11)
F24B B2 1.394(11)
F11 B1 1.350(9)
F12 B1 1.354(10)
F13 B1 1.363(9)
F14 B1 1.406(10)
Cl1 C91 1.741(9)
Cl2 C91 1.751(10)
C91 H91A 0.9900
C91 H91B 0.9900
Cl3 C92 1.768(8)
Cl4 C92 1.748(8)
C92 H92A 0.9900
C92 H92B 0.9900

loop_
_geom_torsion_atom_site_label_1
_geom_torsion_atom_site_label_2
_geom_torsion_atom_site_label_3
_geom_torsion_atom_site_label_4
_geom_torsion
Ir1 P1 N1 C1 -0.6(5)
Ir1 P1 N1 C2 -171.6(5)
Ir1 P1 C20 C21 135.7(6)
Ir1 P1 C20 C25 -39.1(6)
Ir1 P1 C26 C27 176.0(5)
Ir1 P1 C26 C31 3.8(7)
Ir1 N2 C1 N1 -1.6(9)
Ir1 N2 C11 C12 86.0(7)
Ir1 N2 C11 C16 -92.5(8)
Ir1 C32 C33 C34 102.7(8)
Ir1 C32 C39 C38 12.8(9)
Ir1 C33 C34 C35 38.0(9)
Ir1 C36 C37 C38 100.3(7)
Ir1 C37 C38 C39 39.5(8)
P1 N1 C1 N2 1.4(9)
P1 N1 C2 C3 -91.5(7)
P1 N1 C2 C7 90.2(7)
P1 C20 C21 C22 -178.0(6)
P1 C20 C25 C24 178.2(6)
P1 C26 C27 C28 -173.4(5)
P1 C26 C31 C30 174.1(6)
N1 P1 C20 C21 -113.4(6)
N1 P1 C20 C25 71.9(6)
N1 P1 C26 C27 63.3(6)
N1 P1 C26 C31 -108.9(6)
N1 C2 C3 C4 176.4(6)
N1 C2 C3 C8 -2.9(11)
N1 C2 C7 C6 -177.5(6)
N1 C2 C7 C10 3.1(10)
N2 C11 C12 C13 -175.9(7)
N2 C11 C12 C17 4.6(10)
N2 C11 C16 C15 174.0(7)
N2 C11 C16 C19 -6.1(11)
C1 N1 C2 C3 97.9(8)
C1 N1 C2 C7 -80.4(8)
C1 N2 C11 C12 -91.7(8)
C1 N2 C11 C16 89.9(8)
C2 N1 C1 N2 173.1(6)
C2 C3 C4 C5 3.1(11)
C3 C2 C7 C6 4.2(10)
C3 C2 C7 C10 -175.2(7)
C3 C4 C5 C6 0.1(11)
C3 C4 C5 C9 179.9(7)
C4 C5 C6 C7 -1.3(11)
C5 C6 C7 C2 -0.9(11)
C5 C6 C7 C10 178.6(7)
C7 C2 C3 C4 -5.3(11)
C7 C2 C3 C8 175.3(7)
C8 C3 C4 C5 -177.5(7)
C9 C5 C6 C7 178.9(7)
C11 N2 C1 N1 176.2(6)
C11 C12 C13 C14 0.4(12)
C12 C11 C16 C15 -4.4(12)
C12 C11 C16 C19 175.5(7)
C12 C13 C14 C15 -1.3(13)
C12 C13 C14 C18 176.6(8)
C13 C14 C15 C16 -0.6(12)
C14 C15 C16 C11 3.4(12)
C14 C15 C16 C19 -176.5(8)
C16 C11 C12 C13 2.6(11)
C16 C11 C12 C17 -177.0(7)
C17 C12 C13 C14 179.9(8)
C18 C14 C15 C16 -178.6(8)
C20 P1 N1 C1 -119.3(5)
C20 P1 N1 C2 69.7(6)
C20 P1 C26 C27 -49.3(7)
C20 P1 C26 C31 138.5(6)
C20 C21 C22 C23 0.5(11)
C21 C20 C25 C24 3.1(11)
C21 C22 C23 C24 2.9(12)
C22 C23 C24 C25 -3.3(12)
C23 C24 C25 C20 0.3(12)
C25 C20 C21 C22 -3.5(11)
C26 P1 N1 C1 124.9(5)
C26 P1 N1 C2 -46.1(6)
C26 P1 C20 C21 -2.4(7)
C26 P1 C20 C25 -177.2(5)
C26 C27 C28 C29 0.4(11)
C27 C26 C31 C30 1.7(11)
C27 C28 C29 C30 0.3(12)
C28 C29 C30 C31 -0.1(13)
C29 C30 C31 C26 -0.9(12)
C31 C26 C27 C28 -1.4(10)
C32 C33 C34 C35 -43.6(11)
C33 C32 C39 C38 94.5(9)
C33 C34 C35 C36 -33.0(11)
C34 C35 C36 Ir1 12.4(9)
C34 C35 C36 C37 94.0(9)
C35 C36 C37 Ir1 -104.3(7)
C35 C36 C37 C38 -4.0(12)
C36 C37 C38 C39 -42.2(10)
C37 C38 C39 C32 -35.2(10)
C39 C32 C33 Ir1 -105.9(7)
C39 C32 C33 C34 -3.2(12)
Ir51 P51 N51 C51 -2.0(5)
Ir51 P51 N51 C52 -170.1(5)
Ir51 P51 C70 C71 175.7(5)
Ir51 P51 C70 C75 2.3(6)
Ir51 P51 C76 C77 138.4(6)
Ir51 P51 C76 C81 -38.8(6)
Ir51 N52 C51 N51 1.8(9)
Ir51 N52 C61 C62 85.5(7)
Ir51 N52 C61 C66 -89.0(7)
Ir51 C82 C83 C84 103.3(8)
Ir51 C82 C89 C88 11.5(9)
Ir51 C83 C84 C85 37.7(9)
Ir51 C86 C87 C88 100.7(7)
Ir51 C87 C88 C89 37.6(7)
P51 N51 C51 N52 0.4(9)
P51 N51 C52 C53 -88.6(8)
P51 N51 C52 C57 93.1(7)
P51 C70 C71 C72 -175.0(6)
P51 C70 C75 C74 175.3(6)
P51 C76 C77 C78 -179.4(6)
P51 C76 C81 C80 -179.8(6)
N51 P51 C70 C71 63.8(7)
N51 P51 C70 C75 -109.6(6)
N51 P51 C76 C77 -109.5(7)
N51 P51 C76 C81 73.3(6)
N51 C52 C53 C54 178.7(6)
N51 C52 C53 C59 -2.9(11)
N51 C52 C57 C56 -178.9(6)
N51 C52 C57 C58 1.0(10)
N52 C61 C62 C63 -173.5(6)
N52 C61 C62 C67 8.6(11)
N52 C61 C66 C65 173.1(6)
N52 C61 C66 C69 -8.9(10)
C51 N51 C52 C53 103.6(8)
C51 N51 C52 C57 -74.6(8)
C51 N52 C61 C62 -91.5(8)
C51 N52 C61 C66 94.0(8)
C52 N51 C51 N52 169.6(7)
C52 C53 C54 C55 1.1(11)
C53 C52 C57 C56 2.9(10)
C53 C52 C57 C58 -177.2(7)
C53 C54 C55 C56 0.9(11)
C53 C54 C55 C60 178.9(7)
C54 C55 C56 C57 -1.0(11)
C55 C56 C57 C52 -0.8(11)
C55 C56 C57 C58 179.3(7)
C57 C52 C53 C54 -3.0(10)
C57 C52 C53 C59 175.3(7)
C59 C53 C54 C55 -177.3(7)
C60 C55 C56 C57 -179.1(7)
C61 N52 C51 N51 178.9(6)
C61 C62 C63 C64 1.8(11)
C62 C61 C66 C65 -1.0(11)
C62 C61 C66 C69 176.9(7)
C62 C63 C64 C65 -4.0(12)
C62 C63 C64 C68 178.3(7)
C63 C64 C65 C66 3.7(11)
C64 C65 C66 C61 -1.2(11)
C64 C65 C66 C69 -179.2(7)
C66 C61 C62 C63 0.7(11)
C66 C61 C62 C67 -177.2(7)
C67 C62 C63 C64 179.8(7)
C68 C64 C65 C66 -178.6(7)
C70 P51 N51 C51 121.9(5)
C70 P51 N51 C52 -46.2(6)
C70 P51 C76 C77 0.9(7)
C70 P51 C76 C81 -176.2(5)
C70 C71 C72 C73 0.3(12)
C71 C70 C75 C74 1.5(11)
C71 C72 C73 C74 1.1(12)
C72 C73 C74 C75 -1.3(12)
C73 C74 C75 C70 -0.1(12)
C75 C70 C71 C72 -1.7(11)
C76 P51 N51 C51 -123.2(5)
C76 P51 N51 C52 68.7(6)
C76 P51 C70 C71 -48.6(7)
C76 P51 C70 C75 138.0(6)
C76 C77 C78 C79 0.5(11)
C77 C76 C81 C80 2.8(11)
C77 C78 C79 C80 1.1(11)
C78 C79 C80 C81 -0.6(12)
C79 C80 C81 C76 -1.3(12)
C81 C76 C77 C78 -2.4(11)
C82 C83 C84 C85 -44.3(11)
C83 C82 C89 C88 92.7(9)
C83 C84 C85 C86 -33.3(10)
C84 C85 C86 Ir51 13.1(9)
C84 C85 C86 C87 94.7(9)
C85 C86 C87 Ir51 -104.3(7)
C85 C86 C87 C88 -3.5(11)
C86 C87 C88 C89 -44.2(10)
C87 C88 C89 C82 -33.2(9)
C89 C82 C83 Ir51 -105.5(7)
C89 C82 C83 C84 -2.2(12)

loop_
_exptl_oxdiff_crystal_face_indexfrac_h
_exptl_oxdiff_crystal_face_indexfrac_k
_exptl_oxdiff_crystal_face_indexfrac_l
_exptl_oxdiff_crystal_face_x
_exptl_oxdiff_crystal_face_y
_exptl_oxdiff_crystal_face_z
-1.0000 5.0000 27.0000 0.0774 -0.9993 -0.0631
13.0000 -11.0000 11.0000 0.0101 -0.1727 -0.9618
5.0000 -8.0000 -25.0000 -0.0569 0.9915 -0.2110
13.0000 15.0000 0.9999 0.9746 -0.0399 -0.2101
-13.0000 -15.0000 -0.9999 -0.9746 0.0399 0.2101
-13.0000 10.0000 -13.0000 -0.0411 0.2514 0.9537
